data_4117525
loop_
_publ_author_name
'Axel Kirste'
'Bernd Elsler'
'Gregor Schnakenburg'
'Siegfried R. Waldvogel'

_publ_contact_author_address
;      Institut f\"ur Organische Chemie
       Johannes Gutenberg-Universit\"at Mainz
       Duesbergweg 10-14
       D-55128 Mainz
       Germany
;
_publ_contact_author_email waldvogel@uni-mainz.de
_publ_contact_author_fax '049 6131 39-26777'
_publ_contact_author_name 'Waldvogel, Siegfried R.'
_publ_contact_author_phone '049 6131 39-26069'
_publ_section_title
;
 Efficient Anodic and Direct Phenol-Arene C,C Cross-Coupling: The Benign
 Role of Water or Methanol
;
_journal_name_full 'Journal of the American Chemical Society'
_journal_page_first 3571
_journal_page_last 3576
_journal_paper_doi 10.1021/ja211005g
_journal_volume 134
_journal_year 2012
_chemical_formula_moiety 'C16 H17 Cl O4'
_chemical_formula_sum 'C16 H17 Cl O4'
_chemical_formula_weight 308.75
_chemical_name_systematic
; 
 ? 
;
_space_group_IT_number 15
_symmetry_cell_setting monoclinic
_symmetry_space_group_name_Hall '-C 2yc'
_symmetry_space_group_name_H-M 'C 1 2/c 1'
_atom_sites_solution_hydrogens geom
_atom_sites_solution_primary direct
_atom_sites_solution_secondary difmap
_audit_creation_method SHELXL-97
_cell_angle_alpha 90.00
_cell_angle_beta 132.1420(10)
_cell_angle_gamma 90.00
_cell_formula_units_Z 8
_cell_length_a 20.9617(10)
_cell_length_b 12.1499(6)
_cell_length_c 15.6024(12)
_cell_measurement_reflns_used 8769
_cell_measurement_temperature 123(2)
_cell_measurement_theta_max 29.05
_cell_measurement_theta_min 2.62
_cell_volume 2946.4(3)
_computing_cell_refinement 'APEX2 v2009.7-0 (Bruker AXS)'
_computing_data_collection 'HKL Denzo and Scalepack (Otwinowski & Minor 1997)'
_computing_data_reduction 'SAINT V7.66A (Bruker AXS, 2009)'
_computing_molecular_graphics 'DIAMOND (Brandenburg, 1999)'
_computing_publication_material 'SHELXL97 (Sheldrick, 1997)'
_computing_structure_refinement 'SHELXL-97 (Sheldrick, 2008)'
_computing_structure_solution 'SHELXS-97 (Sheldrick, 2008)'
_diffrn_ambient_temperature 123(2)
_diffrn_detector_area_resol_mean 9
_diffrn_measured_fraction_theta_full 0.975
_diffrn_measured_fraction_theta_max 0.975
_diffrn_measurement_device '95mm CCD camera on \k-goniostat'
_diffrn_measurement_device_type 'Nonius KappaCCD'
_diffrn_measurement_method 'CCD rotation images, thin slices'
_diffrn_radiation_monochromator 'horizonally mounted graphite crystal'
_diffrn_radiation_type MoK\a
_diffrn_radiation_wavelength 0.71073
_diffrn_reflns_av_R_equivalents 0.0342
_diffrn_reflns_av_sigmaI/netI 0.0200
_diffrn_reflns_limit_h_max 25
_diffrn_reflns_limit_h_min -25
_diffrn_reflns_limit_k_max 14
_diffrn_reflns_limit_k_min -14
_diffrn_reflns_limit_l_max 19
_diffrn_reflns_limit_l_min -19
_diffrn_reflns_number 21408
_diffrn_reflns_theta_full 26.00
_diffrn_reflns_theta_max 26.00
_diffrn_reflns_theta_min 2.62
_exptl_absorpt_coefficient_mu 0.272
_exptl_absorpt_correction_T_max 0.971
_exptl_absorpt_correction_T_min 0.927
_exptl_absorpt_correction_type empirical
_exptl_absorpt_process_details 'SADABS 2008/2'
_exptl_crystal_colour colourless
_exptl_crystal_density_diffrn 1.392
_exptl_crystal_description block
_exptl_crystal_F_000 1296
_exptl_crystal_size_max 0.32
_exptl_crystal_size_mid 0.26
_exptl_crystal_size_min 0.12
_refine_diff_density_max 0.264
_refine_diff_density_min -0.199
_refine_diff_density_rms 0.041
_refine_ls_extinction_method none
_refine_ls_goodness_of_fit_ref 1.033
_refine_ls_hydrogen_treatment constr
_refine_ls_matrix_type full
_refine_ls_number_parameters 195
_refine_ls_number_reflns 2822
_refine_ls_number_restraints 0
_refine_ls_restrained_S_all 1.033
_refine_ls_R_factor_all 0.0344
_refine_ls_R_factor_gt 0.0286
_refine_ls_shift/su_max 0.000
_refine_ls_shift/su_mean 0.000
_refine_ls_structure_factor_coef Fsqd
_refine_ls_weighting_details 'calc w=1/[\s^2^(Fo^2^)+(0.0323P)^2^+3.1127P] where P=(Fo^2^+2Fc^2^)/3'
_refine_ls_weighting_scheme calc
_refine_ls_wR_factor_gt 0.0718
_refine_ls_wR_factor_ref 0.0758
_reflns_number_gt 2462
_reflns_number_total 2822
_reflns_threshold_expression >2sigma(I)
_cod_data_source_file ja211005g_si_002_3.cif
_cod_data_source_block GWAL074
_cod_original_sg_symbol_H-M 'C 2/c'
_cod_database_code 4117525

loop_
_symmetry_equiv_pos_as_xyz
'x, y, z'
'-x, y, -z+1/2'
'x+1/2, y+1/2, z'
'-x+1/2, y+1/2, -z+1/2'
'-x, -y, -z'
'x, -y, z-1/2'
'-x+1/2, -y+1/2, -z'
'x+1/2, -y+1/2, z-1/2'

loop_
_atom_site_label
_atom_site_type_symbol
_atom_site_fract_x
_atom_site_fract_y
_atom_site_fract_z
_atom_site_U_iso_or_equiv
_atom_site_adp_type
_atom_site_occupancy
_atom_site_symmetry_multiplicity
_atom_site_calc_flag
_atom_site_refinement_flags
C1 C 0.15134(9) 0.52285(11) 0.30386(12) 0.0188(3) Uani 1 1 d .
C2 C 0.23498(9) 0.49231(11) 0.35871(12) 0.0170(3) Uani 1 1 d .
C3 C 0.30047(9) 0.51482(11) 0.47734(12) 0.0167(3) Uani 1 1 d .
C4 C 0.28023(9) 0.56899(11) 0.53512(12) 0.0186(3) Uani 1 1 d .
H4 H 0.3250 0.5848 0.6151 0.022 Uiso 1 1 calc R
C5 C 0.19646(9) 0.60074(11) 0.47941(12) 0.0199(3) Uani 1 1 d .
C6 C 0.13200(9) 0.57604(11) 0.36260(12) 0.0202(3) Uani 1 1 d .
H6 H 0.0741 0.5958 0.3227 0.024 Uiso 1 1 calc R
C7 C 0.39099(9) 0.48159(11) 0.54060(11) 0.0168(3) Uani 1 1 d .
C8 C 0.41677(9) 0.37230(11) 0.56930(12) 0.0178(3) Uani 1 1 d .
C9 C 0.50220(9) 0.34248(11) 0.63057(12) 0.0188(3) Uani 1 1 d .
H9 H 0.5195 0.2677 0.6508 0.023 Uiso 1 1 calc R
C10 C 0.56142(9) 0.42253(11) 0.66154(11) 0.0173(3) Uani 1 1 d .
C11 C 0.53631(9) 0.53281(11) 0.63310(11) 0.0171(3) Uani 1 1 d .
C12 C 0.45223(9) 0.56135(11) 0.57416(11) 0.0175(3) Uani 1 1 d .
H12 H 0.4355 0.6365 0.5560 0.021 Uiso 1 1 calc R
C13 C 0.17646(10) 0.65834(13) 0.54418(13) 0.0270(3) Uani 1 1 d .
H13A H 0.2009 0.7327 0.5651 0.040 Uiso 1 1 calc R
H13B H 0.2014 0.6169 0.6145 0.040 Uiso 1 1 calc R
H13C H 0.1139 0.6630 0.4952 0.040 Uiso 1 1 calc R
C14 C 0.37497(10) 0.18502(12) 0.55761(14) 0.0257(3) Uani 1 1 d .
H14A H 0.3941 0.1604 0.5182 0.039 Uiso 1 1 calc R
H14B H 0.3243 0.1425 0.5294 0.039 Uiso 1 1 calc R
H14C H 0.4213 0.1739 0.6411 0.039 Uiso 1 1 calc R
C15 C 0.67654(10) 0.29317(12) 0.75431(13) 0.0252(3) Uani 1 1 d .
H15A H 0.6711 0.2695 0.8092 0.038 Uiso 1 1 calc R
H15B H 0.7371 0.2901 0.7916 0.038 Uiso 1 1 calc R
H15C H 0.6426 0.2443 0.6869 0.038 Uiso 1 1 calc R
C16 C 0.58072(10) 0.71907(11) 0.65342(13) 0.0233(3) Uani 1 1 d .
H16A H 0.5343 0.7364 0.5713 0.035 Uiso 1 1 calc R
H16B H 0.6320 0.7621 0.6849 0.035 Uiso 1 1 calc R
H16C H 0.5624 0.7374 0.6953 0.035 Uiso 1 1 calc R
O1 O 0.24882(6) 0.44066(8) 0.29563(8) 0.0216(2) Uani 1 1 d .
H1 H 0.3011 0.4457 0.3295 0.032 Uiso 1 1 calc R
O2 O 0.35330(6) 0.29908(8) 0.53450(9) 0.0234(2) Uani 1 1 d .
O3 O 0.64574(6) 0.40318(8) 0.71821(9) 0.0217(2) Uani 1 1 d .
O4 O 0.60030(6) 0.60500(8) 0.66623(8) 0.0207(2) Uani 1 1 d .
Cl1 Cl 0.06810(2) 0.49406(3) 0.15683(3) 0.02517(11) Uani 1 1 d .

loop_
_atom_site_aniso_label
_atom_site_aniso_U_11
_atom_site_aniso_U_22
_atom_site_aniso_U_33
_atom_site_aniso_U_23
_atom_site_aniso_U_13
_atom_site_aniso_U_12
C1 0.0130(7) 0.0186(7) 0.0168(6) 0.0027(5) 0.0067(6) -0.0015(5)
C2 0.0162(7) 0.0146(6) 0.0209(7) 0.0001(5) 0.0127(6) -0.0012(5)
C3 0.0132(7) 0.0145(6) 0.0202(7) 0.0020(5) 0.0104(6) 0.0001(5)
C4 0.0164(7) 0.0182(7) 0.0183(7) 0.0030(5) 0.0105(6) 0.0014(5)
C5 0.0211(8) 0.0176(7) 0.0244(7) 0.0055(5) 0.0166(7) 0.0038(6)
C6 0.0145(7) 0.0196(7) 0.0255(7) 0.0069(6) 0.0130(6) 0.0043(6)
C7 0.0139(7) 0.0188(7) 0.0152(6) -0.0002(5) 0.0088(6) 0.0009(5)
C8 0.0151(7) 0.0188(7) 0.0180(7) -0.0007(5) 0.0105(6) -0.0019(5)
C9 0.0183(8) 0.0169(7) 0.0199(7) 0.0012(5) 0.0123(6) 0.0019(5)
C10 0.0126(7) 0.0219(7) 0.0147(6) -0.0005(5) 0.0081(6) 0.0018(5)
C11 0.0140(7) 0.0195(7) 0.0166(6) -0.0025(5) 0.0098(6) -0.0027(5)
C12 0.0173(7) 0.0156(6) 0.0181(6) -0.0001(5) 0.0113(6) 0.0014(5)
C13 0.0274(9) 0.0301(8) 0.0290(8) 0.0073(6) 0.0212(7) 0.0097(7)
C14 0.0225(8) 0.0171(7) 0.0313(8) 0.0045(6) 0.0155(7) 0.0003(6)
C15 0.0174(8) 0.0238(8) 0.0291(8) 0.0049(6) 0.0134(7) 0.0068(6)
C16 0.0210(8) 0.0163(7) 0.0300(8) -0.0029(6) 0.0161(7) -0.0026(6)
O1 0.0138(5) 0.0275(6) 0.0218(5) -0.0061(4) 0.0113(5) -0.0033(4)
O2 0.0159(5) 0.0169(5) 0.0311(6) 0.0025(4) 0.0132(5) -0.0017(4)
O3 0.0130(5) 0.0204(5) 0.0274(5) 0.0024(4) 0.0118(5) 0.0032(4)
O4 0.0151(5) 0.0170(5) 0.0274(5) -0.0014(4) 0.0133(5) -0.0018(4)
Cl1 0.0142(2) 0.0285(2) 0.01976(18) -0.00153(14) 0.00608(16) -0.00067(14)

loop_
_atom_type_symbol
_atom_type_description
_atom_type_scat_dispersion_real
_atom_type_scat_dispersion_imag
_atom_type_scat_source
C C 0.0033 0.0016 'International Tables Vol C Tables 4.2.6.8 and 6.1.1.4'
H H 0.0000 0.0000 'International Tables Vol C Tables 4.2.6.8 and 6.1.1.4'
Cl Cl 0.1484 0.1585 'International Tables Vol C Tables 4.2.6.8 and 6.1.1.4'
O O 0.0106 0.0060 'International Tables Vol C Tables 4.2.6.8 and 6.1.1.4'

loop_
_geom_angle_atom_site_label_1
_geom_angle_atom_site_label_2
_geom_angle_atom_site_label_3
_geom_angle
C6 C1 C2 121.70(13)
C6 C1 Cl1 118.92(11)
C2 C1 Cl1 119.38(11)
O1 C2 C1 118.28(12)
O1 C2 C3 123.48(12)
C1 C2 C3 118.23(12)
C4 C3 C2 119.46(13)
C4 C3 C7 120.30(12)
C2 C3 C7 120.24(12)
C5 C4 C3 122.08(13)
C5 C4 H4 119.0
C3 C4 H4 119.0
C6 C5 C4 117.90(13)
C6 C5 C13 121.20(13)
C4 C5 C13 120.89(13)
C1 C6 C5 120.61(13)
C1 C6 H6 119.7
C5 C6 H6 119.7
C8 C7 C12 118.70(13)
C8 C7 C3 121.26(12)
C12 C7 C3 120.03(12)
O2 C8 C7 115.30(12)
O2 C8 C9 123.98(12)
C7 C8 C9 120.72(13)
C10 C9 C8 119.60(13)
C10 C9 H9 120.2
C8 C9 H9 120.2
O3 C10 C9 124.98(12)
O3 C10 C11 114.75(12)
C9 C10 C11 120.26(13)
C12 C11 O4 125.21(13)
C12 C11 C10 119.58(13)
O4 C11 C10 115.19(12)
C11 C12 C7 121.13(13)
C11 C12 H12 119.4
C7 C12 H12 119.4
C5 C13 H13A 109.5
C5 C13 H13B 109.5
H13A C13 H13B 109.5
C5 C13 H13C 109.5
H13A C13 H13C 109.5
H13B C13 H13C 109.5
O2 C14 H14A 109.5
O2 C14 H14B 109.5
H14A C14 H14B 109.5
O2 C14 H14C 109.5
H14A C14 H14C 109.5
H14B C14 H14C 109.5
O3 C15 H15A 109.5
O3 C15 H15B 109.5
H15A C15 H15B 109.5
O3 C15 H15C 109.5
H15A C15 H15C 109.5
H15B C15 H15C 109.5
O4 C16 H16A 109.5
O4 C16 H16B 109.5
H16A C16 H16B 109.5
O4 C16 H16C 109.5
H16A C16 H16C 109.5
H16B C16 H16C 109.5
C2 O1 H1 109.5
C8 O2 C14 117.98(11)
C10 O3 C15 117.62(11)
C11 O4 C16 116.79(11)

loop_
_geom_bond_atom_site_label_1
_geom_bond_atom_site_label_2
_geom_bond_distance
C1 C6 1.386(2)
C1 C2 1.389(2)
C1 Cl1 1.7487(14)
C2 O1 1.3527(16)
C2 C3 1.4055(19)
C3 C4 1.3927(19)
C3 C7 1.491(2)
C4 C5 1.393(2)
C4 H4 0.9500
C5 C6 1.390(2)
C5 C13 1.5018(19)
C6 H6 0.9500
C7 C8 1.3896(19)
C7 C12 1.3998(19)
C8 O2 1.3737(17)
C8 C9 1.398(2)
C9 C10 1.384(2)
C9 H9 0.9500
C10 O3 1.3653(17)
C10 C11 1.3986(19)
C11 C12 1.377(2)
C11 O4 1.3803(17)
C12 H12 0.9500
C13 H13A 0.9800
C13 H13B 0.9800
C13 H13C 0.9800
C14 O2 1.4273(17)
C14 H14A 0.9800
C14 H14B 0.9800
C14 H14C 0.9800
C15 O3 1.4256(17)
C15 H15A 0.9800
C15 H15B 0.9800
C15 H15C 0.9800
C16 O4 1.4210(17)
C16 H16A 0.9800
C16 H16B 0.9800
C16 H16C 0.9800
O1 H1 0.8400

loop_
_geom_hbond_atom_site_label_D
_geom_hbond_atom_site_label_H
_geom_hbond_atom_site_label_A
_geom_hbond_distance_DH
_geom_hbond_distance_HA
_geom_hbond_distance_DA
_geom_hbond_angle_DHA
_geom_hbond_site_symmetry_A
O1 H1 O4 0.84 2.12 2.8529(14) 146 5_666
O1 H1 O3 0.84 2.51 3.0284(14) 121 5_666

loop_
_geom_torsion_atom_site_label_1
_geom_torsion_atom_site_label_2
_geom_torsion_atom_site_label_3
_geom_torsion_atom_site_label_4
_geom_torsion
C6 C1 C2 O1 180.00(12)
Cl1 C1 C2 O1 -0.20(17)
C6 C1 C2 C3 1.2(2)
Cl1 C1 C2 C3 -178.98(10)
O1 C2 C3 C4 179.65(12)
C1 C2 C3 C4 -1.64(19)
O1 C2 C3 C7 0.1(2)
C1 C2 C3 C7 178.76(12)
C2 C3 C4 C5 0.8(2)
C7 C3 C4 C5 -179.57(12)
C3 C4 C5 C6 0.4(2)
C3 C4 C5 C13 179.55(13)
C2 C1 C6 C5 0.1(2)
Cl1 C1 C6 C5 -179.74(10)
C4 C5 C6 C1 -0.9(2)
C13 C5 C6 C1 -179.99(13)
C4 C3 C7 C8 105.95(15)
C2 C3 C7 C8 -74.47(17)
C4 C3 C7 C12 -72.84(17)
C2 C3 C7 C12 106.75(15)
C12 C7 C8 O2 179.34(11)
C3 C7 C8 O2 0.54(18)
C12 C7 C8 C9 0.0(2)
C3 C7 C8 C9 -178.76(12)
O2 C8 C9 C10 179.87(12)
C7 C8 C9 C10 -0.9(2)
C8 C9 C10 O3 -177.95(12)
C8 C9 C10 C11 0.8(2)
O3 C10 C11 C12 178.98(12)
C9 C10 C11 C12 0.1(2)
O3 C10 C11 O4 0.18(17)
C9 C10 C11 O4 -178.72(12)
O4 C11 C12 C7 177.72(12)
C10 C11 C12 C7 -1.0(2)
C8 C7 C12 C11 0.89(19)
C3 C7 C12 C11 179.70(12)
C7 C8 O2 C14 177.71(12)
C9 C8 O2 C14 -3.02(19)
C9 C10 O3 C15 -3.89(19)
C11 C10 O3 C15 177.27(12)
C12 C11 O4 C16 9.74(19)
C10 C11 O4 C16 -171.53(12)

loop_
_cod_related_entry_id
_cod_related_entry_database
_cod_related_entry_code
1 ChemSpider 30660597
